data_4107062
loop_
_publ_author_name
'Takahiko Kojima'
'Kazuya Nakayama'
'Miyuki Sakaguchi'
'Takashi Ogura'
'Kei Ohkubo'
'Shunichi Fukuzumi'

_publ_section_title
;
 Photochemical Activation of Ruthenium(II)-Pyridylamine Complexes Having a
 Pyridine-N-Oxide Pendant toward Oxygenation of Organic Substrates
;
_journal_name_full 'Journal of the American Chemical Society'
_journal_page_first 17901
_journal_page_last 17911
_journal_paper_doi 10.1021/ja207572z
_journal_volume 133
_journal_year 2011
_chemical_formula_moiety 'C30 H29 F12 N8 O P2 Ru '
_chemical_formula_sum 'C30 H29 F12 N8 O P2 Ru'
_chemical_formula_weight 908.61
_space_group_IT_number 14
_symmetry_cell_setting monoclinic
_symmetry_Int_Tables_number 14
_symmetry_space_group_name_Hall '-P 2yn'
_symmetry_space_group_name_H-M 'P 1 21/n 1'
_cell_angle_alpha 90.0000
_cell_angle_beta 114.9229(4)
_cell_angle_gamma 90.0000
_cell_formula_units_Z 4
_cell_length_a 19.373(3)
_cell_length_b 8.8414(11)
_cell_length_c 21.969(3)
_cell_measurement_reflns_used 8019
_cell_measurement_temperature 123.1
_cell_measurement_theta_max 27.5
_cell_measurement_theta_min 3.1
_cell_volume 3412.5(8)
_computing_cell_refinement CrystalClear
_computing_data_collection CrystalClear
_computing_data_reduction CrystalStructure
_computing_publication_material 'CrystalStructure 3.8'
_computing_structure_refinement SHELXL
_computing_structure_solution SIR97
_diffrn_detector_area_resol_mean 7.31
_diffrn_measured_fraction_theta_full 0.965
_diffrn_measured_fraction_theta_max 0.965
_diffrn_measurement_device_type 'Rigaku Mercury'
_diffrn_measurement_method \w
_diffrn_radiation_type 'Mo K\a'
_diffrn_radiation_wavelength 0.71070
_diffrn_reflns_av_R_equivalents 0.030
_diffrn_reflns_limit_h_max 25
_diffrn_reflns_limit_h_min -22
_diffrn_reflns_limit_k_max 11
_diffrn_reflns_limit_k_min -11
_diffrn_reflns_limit_l_max 28
_diffrn_reflns_limit_l_min -28
_diffrn_reflns_number 25656
_diffrn_reflns_theta_full 27.48
_diffrn_reflns_theta_max 27.48
_exptl_absorpt_coefficient_mu 0.660
_exptl_absorpt_correction_type none
_exptl_crystal_colour red
_exptl_crystal_density_diffrn 1.768
_exptl_crystal_description block
_exptl_crystal_F_000 1820.00
_exptl_crystal_size_max 0.25
_exptl_crystal_size_mid 0.10
_exptl_crystal_size_min 0.10
_refine_diff_density_max 1.09
_refine_diff_density_min -0.80
_refine_ls_extinction_method none
_refine_ls_goodness_of_fit_ref 1.107
_refine_ls_hydrogen_treatment refall
_refine_ls_number_parameters 479
_refine_ls_number_reflns 7574
_refine_ls_R_factor_gt 0.0528
_refine_ls_shift/su_max 0.0020
_refine_ls_structure_factor_coef Fsqd
_refine_ls_weighting_details 'w = 1/[\s^2^(Fo^2^)+(0.0673P)^2^+6.3506P] where P=(Fo^2^+2Fc^2^)/3'
_refine_ls_weighting_scheme calc
_refine_ls_wR_factor_ref 0.1380
_reflns_number_gt 6659
_reflns_number_total 7574
_reflns_threshold_expression F^2^>2.0\s(F^2^)
_cod_data_source_file ja207572z_si_004.cif
_cod_data_source_block '__RuTPA-ObpyMeCN2'
_cod_original_cell_volume 3412.6(8)
_cod_original_formula_sum 'C30 H29 F12 N8 O P2 Ru '
_cod_database_code 4107062

loop_
_symmetry_equiv_pos_site_id
_symmetry_equiv_pos_as_xyz
1 +X,+Y,+Z
2 1/2-X,1/2+Y,1/2-Z
3 -X,-Y,-Z
4 1/2+X,1/2-Y,1/2+Z

loop_
_atom_site_label
_atom_site_type_symbol
_atom_site_fract_x
_atom_site_fract_y
_atom_site_fract_z
_atom_site_U_iso_or_equiv
_atom_site_adp_type
_atom_site_occupancy
_atom_site_symmetry_multiplicity
_atom_site_calc_flag
_atom_site_refinement_flags
Ru(1) Ru 0.202536(14) 0.43596(3) 0.943302(13) 0.02248(10) Uani 1.00 1 d .
P(1) P -0.15382(5) 0.33079(11) 0.69698(5) 0.0312(2) Uani 1.00 1 d .
P(2) P 0.06359(7) 0.71838(13) 0.64273(6) 0.0408(2) Uani 1.00 1 d .
F(1) F -0.23012(17) 0.4034(4) 0.6467(2) 0.0846(12) Uani 1.00 1 d .
F(2) F -0.1970(2) 0.2479(4) 0.7348(2) 0.0889(12) Uani 1.00 1 d .
F(3) F -0.1399(3) 0.4750(3) 0.74292(19) 0.1069(16) Uani 1.00 1 d .
F(4) F -0.07741(19) 0.2609(3) 0.7500(2) 0.0975(14) Uani 1.00 1 d .
F(5) F -0.1119(2) 0.4106(3) 0.6586(2) 0.0878(12) Uani 1.00 1 d .
F(6) F -0.1676(2) 0.1854(3) 0.65247(16) 0.0840(11) Uani 1.00 1 d .
F(7) F 0.0056(2) 0.8522(4) 0.6245(2) 0.0842(10) Uani 1.00 1 d .
F(8) F 0.10626(19) 0.7776(3) 0.71823(15) 0.0612(7) Uani 1.00 1 d .
F(9) F 0.1178(2) 0.8217(5) 0.6227(2) 0.0953(12) Uani 1.00 1 d .
F(10) F 0.1242(2) 0.5836(3) 0.6637(2) 0.0798(10) Uani 1.00 1 d .
F(11) F 0.0240(2) 0.6509(4) 0.56868(17) 0.0857(11) Uani 1.00 1 d .
F(12) F 0.0091(2) 0.6172(4) 0.66205(17) 0.0730(9) Uani 1.00 1 d .
O(1) O -0.03795(16) 0.6804(3) 0.93556(14) 0.0349(5) Uani 1.00 1 d .
N(1) N 0.09069(16) 0.5144(3) 0.88329(14) 0.0235(5) Uani 1.00 1 d .
N(2) N -0.05108(17) 0.7447(3) 0.87803(15) 0.0285(6) Uani 1.00 1 d .
N(3) N 0.14371(16) 0.2573(3) 0.95786(14) 0.0254(5) Uani 1.00 1 d .
N(4) N 0.18236(17) 0.3196(3) 0.85520(14) 0.0276(6) Uani 1.00 1 d .
N(5) N 0.21564(16) 0.5552(3) 1.02771(14) 0.0234(5) Uani 1.00 1 d .
N(6) N 0.26176(17) 0.6243(3) 0.93494(15) 0.0278(5) Uani 1.00 1 d .
N(7) N 0.30795(17) 0.3478(3) 0.99575(15) 0.0286(6) Uani 1.00 1 d .
C(1) C 0.07941(19) 0.6771(3) 0.89623(17) 0.0247(6) Uani 1.00 1 d .
C(2) C 0.0031(2) 0.7460(3) 0.85328(17) 0.0263(6) Uani 1.00 1 d .
C(3) C -0.0115(2) 0.8235(4) 0.79410(18) 0.0336(7) Uani 1.00 1 d .
C(4) C -0.0788(2) 0.8994(4) 0.7607(2) 0.0407(9) Uani 1.00 1 d .
C(5) C -0.1323(2) 0.8980(4) 0.7873(2) 0.0413(9) Uani 1.00 1 d .
C(6) C -0.1182(2) 0.8194(4) 0.8448(2) 0.0367(8) Uani 1.00 1 d .
C(7) C 0.03518(19) 0.4174(3) 0.89694(18) 0.0269(6) Uani 1.00 1 d .
C(8) C 0.0668(2) 0.2660(3) 0.92502(17) 0.0268(6) Uani 1.00 1 d .
C(9) C 0.0210(2) 0.1452(4) 0.92399(19) 0.0308(7) Uani 1.00 1 d .
C(10) C 0.0536(2) 0.0160(4) 0.9604(2) 0.0348(8) Uani 1.00 1 d .
C(11) C 0.1315(2) 0.0101(4) 0.9956(2) 0.0378(8) Uani 1.00 1 d .
C(12) C 0.1756(2) 0.1308(4) 0.99299(19) 0.0332(7) Uani 1.00 1 d .
C(13) C 0.0799(2) 0.4978(4) 0.81196(17) 0.0313(7) Uani 1.00 1 d .
C(14) C 0.1154(2) 0.3539(4) 0.80325(18) 0.0304(7) Uani 1.00 1 d .
C(15) C 0.0834(2) 0.2653(4) 0.74651(19) 0.0390(8) Uani 1.00 1 d .
C(16) C 0.1223(2) 0.1360(4) 0.7419(2) 0.0406(9) Uani 1.00 1 d .
C(17) C 0.1912(2) 0.1015(4) 0.7944(2) 0.0416(9) Uani 1.00 1 d .
C(18) C 0.2193(2) 0.1942(4) 0.8500(2) 0.0355(8) Uani 1.00 1 d .
C(19) C 0.1826(2) 0.5217(4) 1.06912(17) 0.0290(7) Uani 1.00 1 d .
C(20) C 0.1950(2) 0.6059(4) 1.12522(18) 0.0347(8) Uani 1.00 1 d .
C(21) C 0.2452(2) 0.7265(4) 1.14169(19) 0.0376(8) Uani 1.00 1 d .
C(22) C 0.2806(2) 0.7601(4) 1.10017(19) 0.0348(8) Uani 1.00 1 d .
C(23) C 0.2634(2) 0.6750(3) 1.04249(17) 0.0271(6) Uani 1.00 1 d .
C(24) C 0.2908(2) 0.7127(3) 0.99089(18) 0.0286(7) Uani 1.00 1 d .
C(25) C 0.3400(2) 0.8315(4) 0.9971(2) 0.0409(9) Uani 1.00 1 d .
C(26) C 0.3582(2) 0.8637(4) 0.9435(2) 0.0450(10) Uani 1.00 1 d .
C(27) C 0.3269(2) 0.7773(4) 0.8865(2) 0.0435(9) Uani 1.00 1 d .
C(28) C 0.2801(2) 0.6563(4) 0.8836(2) 0.0361(8) Uani 1.00 1 d .
C(29) C 0.3700(2) 0.3166(4) 1.02432(18) 0.0325(7) Uani 1.00 1 d .
C(30) C 0.4506(2) 0.2754(6) 1.0615(2) 0.0489(11) Uani 1.00 1 d .
H(3) H 0.0256 0.8240 0.7765 0.040 Uiso 1.00 1 c R
H(4) H -0.0887 0.9518 0.7201 0.049 Uiso 1.00 1 c R
H(5) H -0.1788 0.9518 0.7655 0.050 Uiso 1.00 1 c R
H(6) H -0.1558 0.8166 0.8619 0.044 Uiso 1.00 1 c R
H(9) H -0.0325 0.1509 0.8985 0.037 Uiso 1.00 1 c R
H(10) H 0.0228 -0.0670 0.9610 0.042 Uiso 1.00 1 c R
H(11) H 0.1549 -0.0767 1.0216 0.045 Uiso 1.00 1 c R
H(12) H 0.2294 0.1246 1.0164 0.040 Uiso 1.00 1 c R
H(15) H 0.0359 0.2918 0.7112 0.047 Uiso 1.00 1 c R
H(16) H 0.1017 0.0730 0.7034 0.049 Uiso 1.00 1 c R
H(17) H 0.2190 0.0147 0.7921 0.050 Uiso 1.00 1 c R
H(18) H 0.2664 0.1689 0.8861 0.043 Uiso 1.00 1 c R
H(19) H 0.1496 0.4368 1.0591 0.035 Uiso 1.00 1 c R
H(20) H 0.1694 0.5817 1.1525 0.042 Uiso 1.00 1 c R
H(21) H 0.2552 0.7851 1.1808 0.045 Uiso 1.00 1 c R
H(22) H 0.3163 0.8405 1.1111 0.042 Uiso 1.00 1 c R
H(25) H 0.3610 0.8898 1.0371 0.049 Uiso 1.00 1 c R
H(26) H 0.3918 0.9445 0.9464 0.054 Uiso 1.00 1 c R
H(27) H 0.3373 0.8003 0.8489 0.052 Uiso 1.00 1 c R
H(28) H 0.2604 0.5947 0.8446 0.043 Uiso 1.00 1 c R
H(1A) H 0.1191 0.7377 0.8903 0.030 Uiso 1.00 1 c R
H(1B) H 0.0880 0.6868 0.9438 0.030 Uiso 1.00 1 c R
H(7A) H 0.0199 0.4706 0.9290 0.032 Uiso 1.00 1 c R
H(7B) H -0.0110 0.4032 0.8546 0.032 Uiso 1.00 1 c R
H(13A) H 0.0249 0.4975 0.7819 0.038 Uiso 1.00 1 c R
H(13B) H 0.1035 0.5848 0.7995 0.038 Uiso 1.00 1 c R

loop_
_atom_site_aniso_label
_atom_site_aniso_U_11
_atom_site_aniso_U_22
_atom_site_aniso_U_33
_atom_site_aniso_U_12
_atom_site_aniso_U_13
_atom_site_aniso_U_23
Ru(1) 0.02282(15) 0.02422(15) 0.02057(15) 0.00086(9) 0.00932(11) 0.00045(9)
P(1) 0.0285(4) 0.0333(4) 0.0286(4) 0.0034(3) 0.0090(3) 0.0005(3)
P(2) 0.0511(6) 0.0411(5) 0.0405(5) 0.0036(4) 0.0295(5) 0.0007(4)
F(1) 0.0369(15) 0.088(2) 0.108(2) 0.0026(15) 0.0109(16) 0.058(2)
F(2) 0.121(3) 0.085(2) 0.096(2) 0.041(2) 0.080(2) 0.051(2)
F(3) 0.181(4) 0.0493(18) 0.060(2) 0.033(2) 0.021(2) -0.0098(16)
F(4) 0.0544(19) 0.0496(17) 0.126(3) -0.0019(14) -0.0233(19) 0.0064(19)
F(5) 0.102(2) 0.0566(18) 0.151(3) 0.0088(17) 0.099(2) 0.023(2)
F(6) 0.151(3) 0.0489(17) 0.0449(17) -0.0245(19) 0.034(2) -0.0108(13)
F(7) 0.078(2) 0.062(2) 0.108(3) 0.0236(17) 0.034(2) 0.0073(19)
F(8) 0.074(2) 0.0563(17) 0.0569(17) -0.0151(14) 0.0312(15) -0.0088(13)
F(9) 0.093(2) 0.119(3) 0.103(3) -0.009(2) 0.070(2) 0.030(2)
F(10) 0.078(2) 0.0608(19) 0.093(2) 0.0208(16) 0.028(2) -0.0104(17)
F(11) 0.108(2) 0.105(2) 0.0458(18) 0.020(2) 0.0335(19) -0.0049(17)
F(12) 0.075(2) 0.083(2) 0.066(2) -0.0294(18) 0.0345(17) -0.0022(17)
O(1) 0.0389(14) 0.0352(13) 0.0370(14) 0.0008(11) 0.0222(12) 0.0044(11)
N(1) 0.0249(13) 0.0211(12) 0.0227(13) 0.0015(10) 0.0081(11) -0.0002(10)
N(2) 0.0291(15) 0.0234(13) 0.0325(15) 0.0008(11) 0.0123(12) -0.0019(11)
N(3) 0.0283(14) 0.0230(13) 0.0256(14) 0.0004(10) 0.0119(11) -0.0005(10)
N(4) 0.0331(15) 0.0276(14) 0.0235(13) 0.0025(11) 0.0131(12) -0.0008(11)
N(5) 0.0219(13) 0.0264(13) 0.0211(13) 0.0016(10) 0.0084(11) 0.0002(10)
N(6) 0.0277(14) 0.0298(14) 0.0278(14) 0.0006(11) 0.0136(12) 0.0040(11)
N(7) 0.0267(15) 0.0345(15) 0.0263(14) 0.0035(11) 0.0130(12) 0.0013(11)
C(1) 0.0262(16) 0.0204(14) 0.0267(16) 0.0004(12) 0.0104(13) -0.0017(12)
C(2) 0.0283(16) 0.0215(14) 0.0282(16) 0.0003(12) 0.0112(13) -0.0014(12)
C(3) 0.041(2) 0.0289(17) 0.0283(17) 0.0044(15) 0.0121(15) -0.0017(13)
C(4) 0.047(2) 0.0335(19) 0.0314(19) 0.0097(16) 0.0061(17) 0.0018(15)
C(5) 0.038(2) 0.0340(19) 0.042(2) 0.0088(16) 0.0062(17) -0.0032(16)
C(6) 0.0248(17) 0.0322(18) 0.049(2) 0.0016(14) 0.0117(16) -0.0062(16)
C(7) 0.0203(15) 0.0268(16) 0.0300(17) -0.0007(12) 0.0071(13) 0.0010(13)
C(8) 0.0310(17) 0.0248(15) 0.0243(15) 0.0005(13) 0.0115(13) -0.0035(12)
C(9) 0.0340(18) 0.0284(16) 0.0315(18) -0.0052(13) 0.0151(15) -0.0074(13)
C(10) 0.048(2) 0.0235(16) 0.039(2) -0.0078(15) 0.0251(18) -0.0056(14)
C(11) 0.050(2) 0.0256(17) 0.041(2) 0.0036(16) 0.0223(18) 0.0046(15)
C(12) 0.037(2) 0.0303(17) 0.0326(18) 0.0042(14) 0.0145(16) 0.0051(14)
C(13) 0.040(2) 0.0308(17) 0.0203(15) 0.0092(14) 0.0105(14) 0.0014(13)
C(14) 0.0358(19) 0.0283(17) 0.0258(17) 0.0044(14) 0.0116(15) 0.0020(13)
C(15) 0.049(2) 0.037(2) 0.0247(18) 0.0056(17) 0.0095(16) -0.0042(15)
C(16) 0.053(2) 0.0347(19) 0.0300(19) 0.0039(17) 0.0133(18) -0.0065(15)
C(17) 0.053(2) 0.0354(19) 0.036(2) 0.0129(18) 0.0188(19) -0.0032(16)
C(18) 0.038(2) 0.0373(19) 0.0316(18) 0.0095(15) 0.0146(16) -0.0030(15)
C(19) 0.0280(17) 0.0346(17) 0.0236(16) -0.0004(13) 0.0100(13) 0.0029(13)
C(20) 0.041(2) 0.044(2) 0.0228(16) 0.0033(16) 0.0173(15) 0.0006(15)
C(21) 0.047(2) 0.039(2) 0.0224(17) 0.0044(16) 0.0106(16) -0.0032(14)
C(22) 0.037(2) 0.0303(17) 0.0310(18) -0.0028(14) 0.0084(15) -0.0049(14)
C(23) 0.0260(16) 0.0254(15) 0.0265(16) -0.0004(12) 0.0078(13) 0.0003(12)
C(24) 0.0261(16) 0.0278(16) 0.0323(18) 0.0021(13) 0.0127(14) 0.0015(13)
C(25) 0.037(2) 0.037(2) 0.050(2) -0.0066(16) 0.0196(18) -0.0003(17)
C(26) 0.043(2) 0.036(2) 0.066(2) -0.0075(17) 0.032(2) 0.0023(19)
C(27) 0.046(2) 0.045(2) 0.052(2) 0.0029(18) 0.034(2) 0.0110(19)
C(28) 0.037(2) 0.041(2) 0.038(2) 0.0041(16) 0.0239(17) 0.0057(16)
C(29) 0.0320(19) 0.0398(19) 0.0266(17) 0.0038(15) 0.0132(15) -0.0007(14)
C(30) 0.027(2) 0.076(3) 0.038(2) 0.0130(19) 0.0081(17) 0.004(2)

loop_
_atom_type_symbol
_atom_type_description
_atom_type_scat_dispersion_real
_atom_type_scat_dispersion_imag
_atom_type_scat_source
C C 0.003 0.002
;
International Tables for Crystallography
(1992, Vol. C, Tables 4.2.6.8 and 6.1.1.4)
;
H H 0.000 0.000
;
International Tables for Crystallography
(1992, Vol. C, Table 6.1.1.4)
;
F F 0.017 0.010
;
International Tables for Crystallography
(1992, Vol. C, Tables 4.2.6.8 and 6.1.1.4)
;
N N 0.006 0.003
;
International Tables for Crystallography
(1992, Vol. C, Tables 4.2.6.8 and 6.1.1.4)
;
O O 0.011 0.006
;
International Tables for Crystallography
(1992, Vol. C, Tables 4.2.6.8 and 6.1.1.4)
;
P P 0.102 0.094
;
International Tables for Crystallography
(1992, Vol. C, Tables 4.2.6.8 and 6.1.1.4)
;
Ru Ru -1.259 0.836
;
International Tables for Crystallography
(1992, Vol. C, Tables 4.2.6.8 and 6.1.1.4)
;

loop_
_geom_angle_atom_site_label_1
_geom_angle_atom_site_label_2
_geom_angle_atom_site_label_3
_geom_angle
_geom_angle_publ_flag
N(1) Ru(1) N(3) 81.93(10) yes
N(1) Ru(1) N(4) 80.86(11) yes
N(1) Ru(1) N(5) 95.66(11) yes
N(1) Ru(1) N(6) 98.08(10) yes
N(1) Ru(1) N(7) 175.67(11) yes
N(3) Ru(1) N(4) 82.25(12) yes
N(3) Ru(1) N(5) 96.89(12) yes
N(3) Ru(1) N(6) 175.65(13) yes
N(3) Ru(1) N(7) 96.18(11) yes
N(4) Ru(1) N(5) 176.49(11) yes
N(4) Ru(1) N(6) 102.06(13) yes
N(4) Ru(1) N(7) 95.04(12) yes
N(5) Ru(1) N(6) 78.77(13) yes
N(5) Ru(1) N(7) 88.43(11) yes
N(6) Ru(1) N(7) 84.09(11) yes
F(1) P(1) F(2) 90.6(2) yes
F(1) P(1) F(3) 88.6(2) yes
F(1) P(1) F(4) 177.7(2) yes
F(1) P(1) F(5) 89.1(2) yes
F(1) P(1) F(6) 92.0(2) yes
F(2) P(1) F(3) 91.4(2) yes
F(2) P(1) F(4) 88.3(2) yes
F(2) P(1) F(5) 179.0(2) yes
F(2) P(1) F(6) 87.6(2) yes
F(3) P(1) F(4) 89.4(2) yes
F(3) P(1) F(5) 89.6(2) yes
F(3) P(1) F(6) 178.9(2) yes
F(4) P(1) F(5) 92.1(2) yes
F(4) P(1) F(6) 89.99(19) yes
F(5) P(1) F(6) 91.4(2) yes
F(7) P(2) F(8) 91.1(2) yes
F(7) P(2) F(9) 88.9(2) yes
F(7) P(2) F(10) 178.2(2) yes
F(7) P(2) F(11) 92.1(2) yes
F(7) P(2) F(12) 90.5(2) yes
F(8) P(2) F(9) 89.2(2) yes
F(8) P(2) F(10) 87.11(18) yes
F(8) P(2) F(11) 176.7(2) yes
F(8) P(2) F(12) 91.07(19) yes
F(9) P(2) F(10) 91.0(2) yes
F(9) P(2) F(11) 91.3(2) yes
F(9) P(2) F(12) 179.33(19) yes
F(10) P(2) F(11) 89.7(2) yes
F(10) P(2) F(12) 89.6(2) yes
F(11) P(2) F(12) 88.5(2) yes
Ru(1) N(1) C(1) 112.81(17) yes
Ru(1) N(1) C(7) 108.60(18) yes
Ru(1) N(1) C(13) 105.9(2) yes
C(1) N(1) C(7) 109.6(3) yes
C(1) N(1) C(13) 108.9(2) yes
C(7) N(1) C(13) 110.9(2) yes
O(1) N(2) C(2) 121.1(2) yes
O(1) N(2) C(6) 118.7(3) yes
C(2) N(2) C(6) 120.1(3) yes
Ru(1) N(3) C(8) 115.5(2) yes
Ru(1) N(3) C(12) 125.2(2) yes
C(8) N(3) C(12) 119.1(3) yes
Ru(1) N(4) C(14) 114.3(2) yes
Ru(1) N(4) C(18) 125.9(2) yes
C(14) N(4) C(18) 117.8(3) yes
Ru(1) N(5) C(19) 125.7(2) yes
Ru(1) N(5) C(23) 115.5(2) yes
C(19) N(5) C(23) 118.8(3) yes
Ru(1) N(6) C(24) 114.5(2) yes
Ru(1) N(6) C(28) 126.4(2) yes
C(24) N(6) C(28) 118.7(3) yes
Ru(1) N(7) C(29) 171.1(3) yes
N(1) C(1) C(2) 116.9(2) yes
N(2) C(2) C(1) 117.5(3) yes
N(2) C(2) C(3) 119.1(3) yes
C(1) C(2) C(3) 123.0(3) yes
C(2) C(3) C(4) 121.0(4) yes
C(3) C(4) C(5) 118.6(4) yes
C(4) C(5) C(6) 120.1(3) yes
N(2) C(6) C(5) 121.1(4) yes
N(1) C(7) C(8) 113.0(3) yes
N(3) C(8) C(7) 116.0(3) yes
N(3) C(8) C(9) 121.2(3) yes
C(7) C(8) C(9) 122.5(3) yes
C(8) C(9) C(10) 119.6(3) yes
C(9) C(10) C(11) 118.8(3) yes
C(10) C(11) C(12) 119.9(3) yes
N(3) C(12) C(11) 121.3(3) yes
N(1) C(13) C(14) 110.3(2) yes
N(4) C(14) C(13) 114.3(2) yes
N(4) C(14) C(15) 122.8(3) yes
C(13) C(14) C(15) 122.9(3) yes
C(14) C(15) C(16) 118.7(3) yes
C(15) C(16) C(17) 118.8(3) yes
C(16) C(17) C(18) 119.3(4) yes
N(4) C(18) C(17) 122.5(3) yes
N(5) C(19) C(20) 122.3(3) yes
C(19) C(20) C(21) 119.4(4) yes
C(20) C(21) C(22) 118.8(3) yes
C(21) C(22) C(23) 119.4(3) yes
N(5) C(23) C(22) 121.3(4) yes
N(5) C(23) C(24) 115.0(3) yes
C(22) C(23) C(24) 123.6(3) yes
N(6) C(24) C(23) 114.7(3) yes
N(6) C(24) C(25) 122.0(4) yes
C(23) C(24) C(25) 123.3(3) yes
C(24) C(25) C(26) 118.7(3) yes
C(25) C(26) C(27) 119.1(4) yes
C(26) C(27) C(28) 120.0(5) yes
N(6) C(28) C(27) 121.5(3) yes
N(7) C(29) C(30) 179.7(4) yes
N(1) C(1) H(1A) 108.1 no
N(1) C(1) H(1B) 108.1 no
C(2) C(1) H(1A) 108.1 no
C(2) C(1) H(1B) 108.1 no
H(1A) C(1) H(1B) 107.3 no
C(2) C(3) H(3) 119.5 no
C(4) C(3) H(3) 119.5 no
C(3) C(4) H(4) 120.7 no
C(5) C(4) H(4) 120.7 no
C(4) C(5) H(5) 120.0 no
C(6) C(5) H(5) 120.0 no
N(2) C(6) H(6) 119.5 no
C(5) C(6) H(6) 119.5 no
N(1) C(7) H(7A) 109.0 no
N(1) C(7) H(7B) 109.0 no
C(8) C(7) H(7A) 109.0 no
C(8) C(7) H(7B) 109.0 no
H(7A) C(7) H(7B) 107.8 no
C(8) C(9) H(9) 120.2 no
C(10) C(9) H(9) 120.2 no
C(9) C(10) H(10) 120.6 no
C(11) C(10) H(10) 120.6 no
C(10) C(11) H(11) 120.1 no
C(12) C(11) H(11) 120.1 no
N(3) C(12) H(12) 119.3 no
C(11) C(12) H(12) 119.3 no
N(1) C(13) H(13A) 109.6 no
N(1) C(13) H(13B) 109.6 no
C(14) C(13) H(13A) 109.6 no
C(14) C(13) H(13B) 109.6 no
H(13A) C(13) H(13B) 108.1 no
C(14) C(15) H(15) 120.6 no
C(16) C(15) H(15) 120.6 no
C(15) C(16) H(16) 120.6 no
C(17) C(16) H(16) 120.6 no
C(16) C(17) H(17) 120.3 no
C(18) C(17) H(17) 120.3 no
N(4) C(18) H(18) 118.7 no
C(17) C(18) H(18) 118.7 no
N(5) C(19) H(19) 118.9 no
C(20) C(19) H(19) 118.9 no
C(19) C(20) H(20) 120.3 no
C(21) C(20) H(20) 120.3 no
C(20) C(21) H(21) 120.6 no
C(22) C(21) H(21) 120.6 no
C(21) C(22) H(22) 120.3 no
C(23) C(22) H(22) 120.3 no
C(24) C(25) H(25) 120.7 no
C(26) C(25) H(25) 120.7 no
C(25) C(26) H(26) 120.4 no
C(27) C(26) H(26) 120.4 no
C(26) C(27) H(27) 120.0 no
C(28) C(27) H(27) 120.0 no
N(6) C(28) H(28) 119.2 no
C(27) C(28) H(28) 119.3 no

loop_
_geom_bond_atom_site_label_1
_geom_bond_atom_site_label_2
_geom_bond_distance
_geom_bond_publ_flag
Ru(1) N(1) 2.123(2) yes
Ru(1) N(3) 2.050(3) yes
Ru(1) N(4) 2.078(3) yes
Ru(1) N(5) 2.054(3) yes
Ru(1) N(6) 2.074(3) yes
Ru(1) N(7) 2.031(2) yes
P(1) F(1) 1.562(3) yes
P(1) F(2) 1.584(5) yes
P(1) F(3) 1.577(3) yes
P(1) F(4) 1.573(3) yes
P(1) F(5) 1.563(5) yes
P(1) F(6) 1.568(3) yes
P(2) F(7) 1.563(3) yes
P(2) F(8) 1.598(3) yes
P(2) F(9) 1.587(5) yes
P(2) F(10) 1.599(3) yes
P(2) F(11) 1.593(3) yes
P(2) F(12) 1.572(4) yes
O(1) N(2) 1.309(4) yes
N(1) C(1) 1.500(4) yes
N(1) C(7) 1.501(5) yes
N(1) C(13) 1.498(5) yes
N(2) C(2) 1.371(5) yes
N(2) C(6) 1.364(4) yes
N(3) C(8) 1.356(4) yes
N(3) C(12) 1.351(4) yes
N(4) C(14) 1.353(4) yes
N(4) C(18) 1.350(5) yes
N(5) C(19) 1.348(5) yes
N(5) C(23) 1.354(4) yes
N(6) C(24) 1.362(4) yes
N(6) C(28) 1.347(6) yes
N(7) C(29) 1.131(4) yes
C(1) C(2) 1.507(4) yes
C(2) C(3) 1.389(5) yes
C(3) C(4) 1.372(5) yes
C(4) C(5) 1.389(7) yes
C(5) C(6) 1.365(6) yes
C(7) C(8) 1.493(4) yes
C(8) C(9) 1.382(5) yes
C(9) C(10) 1.385(4) yes
C(10) C(11) 1.375(5) yes
C(11) C(12) 1.384(6) yes
C(13) C(14) 1.496(5) yes
C(14) C(15) 1.378(5) yes
C(15) C(16) 1.396(6) yes
C(16) C(17) 1.381(5) yes
C(17) C(18) 1.380(5) yes
C(19) C(20) 1.372(5) yes
C(20) C(21) 1.385(5) yes
C(21) C(22) 1.385(7) yes
C(22) C(23) 1.388(5) yes
C(23) C(24) 1.478(6) yes
C(24) C(25) 1.386(5) yes
C(25) C(26) 1.393(8) yes
C(26) C(27) 1.372(6) yes
C(27) C(28) 1.387(6) yes
C(29) C(30) 1.471(5) yes
C(1) H(1A) 0.990 no
C(1) H(1B) 0.990 no
C(3) H(3) 0.950 no
C(4) H(4) 0.950 no
C(5) H(5) 0.950 no
C(6) H(6) 0.950 no
C(7) H(7A) 0.990 no
C(7) H(7B) 0.990 no
C(9) H(9) 0.950 no
C(10) H(10) 0.950 no
C(11) H(11) 0.950 no
C(12) H(12) 0.950 no
C(13) H(13A) 0.990 no
C(13) H(13B) 0.990 no
C(15) H(15) 0.950 no
C(16) H(16) 0.950 no
C(17) H(17) 0.950 no
C(18) H(18) 0.950 no
C(19) H(19) 0.950 no
C(20) H(20) 0.950 no
C(21) H(21) 0.950 no
C(22) H(22) 0.950 no
C(25) H(25) 0.950 no
C(26) H(26) 0.950 no
C(27) H(27) 0.950 no
C(28) H(28) 0.950 no

loop_
_geom_contact_atom_site_label_1
_geom_contact_atom_site_label_2
_geom_contact_distance
_geom_contact_site_symmetry_2
Ru(1) C(1) 3.037(3) .
Ru(1) C(7) 2.965(3) .
Ru(1) C(8) 2.905(3) .
Ru(1) C(12) 3.037(4) .
Ru(1) C(13) 2.914(3) .
Ru(1) C(14) 2.910(3) .
Ru(1) C(18) 3.072(4) .
Ru(1) C(19) 3.044(4) .
Ru(1) C(23) 2.905(3) .
Ru(1) C(24) 2.915(3) .
Ru(1) C(28) 3.071(4) .
Ru(1) C(29) 3.153(3) .
F(1) F(2) 2.236(5) .
F(1) F(3) 2.193(4) .
F(1) F(4) 3.135(4) .
F(1) F(5) 2.193(6) .
F(1) F(6) 2.251(5) .
F(1) C(5) 3.529(7) 2_446
F(1) C(6) 3.111(6) 2_446
F(1) C(11) 3.361(4) 4_454
F(1) C(12) 3.104(5) 4_454
F(1) C(21) 3.302(5) 4_464
F(1) C(22) 3.181(5) 4_464
F(2) F(1) 2.236(5) .
F(2) F(3) 2.263(5) .
F(2) F(4) 2.199(6) .
F(2) F(5) 3.148(7) .
F(2) F(6) 2.183(6) .
F(2) C(5) 3.354(5) 1_545
F(2) C(5) 3.403(6) 2_446
F(2) C(6) 3.317(5) 2_446
F(2) C(20) 3.322(6) 3_567
F(2) C(21) 3.229(7) 3_567
F(3) F(1) 2.193(4) .
F(3) F(2) 2.263(5) .
F(3) F(4) 2.216(5) .
F(3) F(5) 2.212(8) .
F(3) F(6) 3.145(4) .
F(3) C(20) 3.557(7) 3_567
F(3) C(21) 3.563(5) 4_464
F(4) F(1) 3.135(4) .
F(4) F(2) 2.199(6) .
F(4) F(3) 2.216(5) .
F(4) F(5) 2.258(6) .
F(4) F(6) 2.221(4) .
F(4) C(4) 3.206(5) 1_545
F(4) C(5) 3.583(5) 1_545
F(4) C(7) 3.341(4) .
F(4) C(13) 3.469(5) .
F(4) C(14) 3.509(5) .
F(4) C(15) 3.149(6) .
F(5) F(1) 2.193(6) .
F(5) F(2) 3.148(7) .
F(5) F(3) 2.212(8) .
F(5) F(4) 2.258(6) .
F(5) F(6) 2.242(5) .
F(5) F(12) 2.948(5) .
F(5) C(22) 3.494(5) 4_464
F(5) C(29) 3.463(6) 4_454
F(5) C(30) 3.303(7) 4_454
F(6) F(1) 2.251(5) .
F(6) F(2) 2.183(6) .
F(6) F(3) 3.145(4) .
F(6) F(4) 2.221(4) .
F(6) F(5) 2.242(5) .
F(6) N(5) 3.454(3) 4_454
F(6) N(7) 3.285(5) 4_454
F(6) C(4) 3.399(4) 1_545
F(6) C(19) 3.263(5) 4_454
F(6) C(20) 3.568(5) 4_454
F(6) C(29) 3.192(6) 4_454
F(7) F(8) 2.257(4) .
F(7) F(9) 2.205(6) .
F(7) F(10) 3.162(5) .
F(7) F(11) 2.273(6) .
F(7) F(12) 2.226(5) .
F(7) C(30) 3.556(6) 4_464
F(8) F(7) 2.257(4) .
F(8) F(9) 2.236(6) .
F(8) F(10) 2.203(5) .
F(8) F(11) 3.190(4) .
F(8) F(12) 2.263(4) .
F(8) C(3) 3.370(6) .
F(8) C(13) 3.392(5) .
F(8) C(16) 3.205(4) 1_565
F(8) C(17) 3.374(4) 1_565
F(9) F(7) 2.205(6) .
F(9) F(8) 2.236(6) .
F(9) F(10) 2.272(5) .
F(9) F(11) 2.273(5) .
F(9) F(12) 3.159(6) .
F(9) N(7) 3.472(6) 2_556
F(9) C(18) 3.162(6) 2_556
F(9) C(28) 3.595(6) 2_556
F(9) C(29) 3.337(6) 2_556
F(10) F(7) 3.162(5) .
F(10) F(8) 2.203(5) .
F(10) F(9) 2.272(5) .
F(10) F(11) 2.251(4) .
F(10) F(12) 2.236(6) .
F(10) C(17) 3.298(6) 2_556
F(10) C(18) 3.317(6) 2_556
F(10) C(26) 3.181(7) 2_546
F(10) C(27) 3.213(6) 2_546
F(11) F(7) 2.273(6) .
F(11) F(8) 3.190(4) .
F(11) F(9) 2.273(5) .
F(11) F(10) 2.251(4) .
F(11) F(12) 2.209(6) .
F(11) C(25) 3.237(5) 4_464
F(11) C(26) 3.499(6) 2_546
F(11) C(26) 3.233(5) 4_464
F(11) C(30) 3.288(7) 2_556
F(12) F(5) 2.948(5) .
F(12) F(7) 2.226(5) .
F(12) F(8) 2.263(4) .
F(12) F(9) 3.159(6) .
F(12) F(10) 2.236(6) .
F(12) F(11) 2.209(6) .
F(12) C(3) 3.589(5) .
F(12) C(13) 3.168(4) .
F(12) C(15) 3.598(5) .
O(1) N(1) 3.478(4) .
O(1) C(1) 2.752(5) .
O(1) C(2) 2.334(5) .
O(1) C(3) 3.586(5) .
O(1) C(5) 3.554(4) .
O(1) C(6) 2.300(4) .
O(1) C(7) 3.024(4) .
O(1) C(8) 3.371(5) 3_567
O(1) C(9) 3.339(5) 3_567
O(1) C(10) 3.381(4) 1_565
O(1) C(19) 3.288(5) 3_567
N(1) O(1) 3.478(4) .
N(1) N(2) 3.382(4) .
N(1) N(3) 2.737(3) .
N(1) N(4) 2.725(4) .
N(1) N(5) 3.096(3) .
N(1) N(6) 3.170(4) .
N(1) C(2) 2.562(4) .
N(1) C(3) 3.458(4) .
N(1) C(8) 2.497(4) .
N(1) C(14) 2.458(5) .
N(2) N(1) 3.382(4) .
N(2) C(1) 2.461(5) .
N(2) C(3) 2.380(6) .
N(2) C(4) 2.764(5) .
N(2) C(5) 2.375(4) .
N(2) C(7) 3.279(4) .
N(2) C(10) 3.170(4) 1_565
N(3) N(1) 2.737(3) .
N(3) N(4) 2.716(5) .
N(3) N(5) 3.071(3) .
N(3) N(7) 3.037(4) .
N(3) C(7) 2.418(4) .
N(3) C(9) 2.386(4) .
N(3) C(10) 2.772(5) .
N(3) C(11) 2.385(5) .
N(3) C(14) 3.316(5) .
N(3) C(18) 3.315(6) .
N(3) C(19) 3.233(4) .
N(4) N(1) 2.725(4) .
N(4) N(3) 2.716(5) .
N(4) N(6) 3.228(3) .
N(4) N(7) 3.031(3) .
N(4) C(7) 3.453(5) .
N(4) C(8) 3.237(5) .
N(4) C(12) 3.507(5) .
N(4) C(13) 2.395(4) .
N(4) C(15) 2.398(4) .
N(4) C(16) 2.783(4) .
N(4) C(17) 2.394(5) .
N(4) C(28) 3.441(5) .
N(5) F(6) 3.454(3) 4_555
N(5) N(1) 3.096(3) .
N(5) N(3) 3.071(3) .
N(5) N(6) 2.619(5) .
N(5) N(7) 2.848(4) .
N(5) C(1) 3.169(3) .
N(5) C(20) 2.382(5) .
N(5) C(21) 2.772(5) .
N(5) C(22) 2.390(4) .
N(5) C(24) 2.389(5) .
N(6) N(1) 3.170(4) .
N(6) N(4) 3.228(3) .
N(6) N(5) 2.619(5) .
N(6) N(7) 2.749(4) .
N(6) C(1) 3.300(4) .
N(6) C(13) 3.597(4) .
N(6) C(23) 2.392(5) .
N(6) C(25) 2.403(4) .
N(6) C(26) 2.776(5) .
N(6) C(27) 2.385(6) .
N(6) C(29) 3.491(4) .
N(7) F(6) 3.285(5) 4_555
N(7) F(9) 3.472(6) 2_546
N(7) N(3) 3.037(4) .
N(7) N(4) 3.031(3) .
N(7) N(5) 2.848(4) .
N(7) N(6) 2.749(4) .
N(7) C(12) 3.182(5) .
N(7) C(18) 3.226(4) .
N(7) C(23) 3.304(4) .
N(7) C(24) 3.241(4) .
N(7) C(28) 3.561(5) .
N(7) C(30) 2.602(4) .
C(1) Ru(1) 3.037(3) .
C(1) O(1) 2.752(5) .
C(1) N(2) 2.461(5) .
C(1) N(5) 3.169(3) .
C(1) N(6) 3.300(4) .
C(1) C(3) 2.546(4) .
C(1) C(7) 2.453(4) .
C(1) C(10) 3.436(5) 1_565
C(1) C(11) 3.549(5) 1_565
C(1) C(13) 2.440(5) .
C(2) O(1) 2.334(5) .
C(2) N(1) 2.562(4) .
C(2) C(4) 2.404(4) .
C(2) C(5) 2.754(5) .
C(2) C(6) 2.369(5) .
C(2) C(7) 3.041(4) .
C(2) C(10) 3.202(5) 1_565
C(2) C(13) 2.998(5) .
C(3) F(8) 3.370(6) .
C(3) F(12) 3.589(5) .
C(3) O(1) 3.586(5) .
C(3) N(1) 3.458(4) .
C(3) N(2) 2.380(6) .
C(3) C(1) 2.546(4) .
C(3) C(5) 2.375(6) .
C(3) C(6) 2.730(7) .
C(3) C(13) 3.316(5) .
C(4) F(4) 3.206(5) 1_565
C(4) F(6) 3.399(4) 1_565
C(4) N(2) 2.764(5) .
C(4) C(2) 2.404(4) .
C(4) C(6) 2.385(7) .
C(4) C(21) 3.490(5) 4_464
C(5) F(1) 3.529(7) 2_456
C(5) F(2) 3.354(5) 1_565
C(5) F(2) 3.403(6) 2_456
C(5) F(4) 3.583(5) 1_565
C(5) O(1) 3.554(4) .
C(5) N(2) 2.375(4) .
C(5) C(2) 2.754(5) .
C(5) C(3) 2.375(6) .
C(5) C(21) 3.268(5) 4_464
C(6) F(1) 3.111(6) 2_456
C(6) F(2) 3.317(5) 2_456
C(6) O(1) 2.300(4) .
C(6) C(2) 2.369(5) .
C(6) C(3) 2.730(7) .
C(6) C(4) 2.385(7) .
C(7) Ru(1) 2.965(3) .
C(7) F(4) 3.341(4) .
C(7) O(1) 3.024(4) .
C(7) N(2) 3.279(4) .
C(7) N(3) 2.418(4) .
C(7) N(4) 3.453(5) .
C(7) C(1) 2.453(4) .
C(7) C(2) 3.041(4) .
C(7) C(9) 2.521(5) .
C(7) C(13) 2.471(6) .
C(7) C(14) 3.108(6) .
C(8) Ru(1) 2.905(3) .
C(8) O(1) 3.371(5) 3_567
C(8) N(1) 2.497(4) .
C(8) N(4) 3.237(5) .
C(8) C(10) 2.393(5) .
C(8) C(11) 2.731(4) .
C(8) C(12) 2.335(4) .
C(8) C(13) 3.311(5) .
C(8) C(14) 3.281(6) .
C(9) O(1) 3.339(5) 3_567
C(9) N(3) 2.386(4) .
C(9) C(7) 2.521(5) .
C(9) C(11) 2.376(5) .
C(9) C(12) 2.731(5) .
C(10) O(1) 3.381(4) 1_545
C(10) N(2) 3.170(4) 1_545
C(10) N(3) 2.772(5) .
C(10) C(1) 3.436(5) 1_545
C(10) C(2) 3.202(5) 1_545
C(10) C(8) 2.393(5) .
C(10) C(10) 3.236(7) 3_557
C(10) C(12) 2.388(6) .
C(11) F(1) 3.361(4) 4_555
C(11) N(3) 2.385(5) .
C(11) C(1) 3.549(5) 1_545
C(11) C(8) 2.731(4) .
C(11) C(9) 2.376(5) .
C(11) C(22) 3.594(5) 1_545
C(12) Ru(1) 3.037(4) .
C(12) F(1) 3.104(5) 4_555
C(12) N(4) 3.507(5) .
C(12) N(7) 3.182(5) .
C(12) C(8) 2.335(4) .
C(12) C(9) 2.731(5) .
C(12) C(10) 2.388(6) .
C(13) Ru(1) 2.914(3) .
C(13) F(4) 3.469(5) .
C(13) F(8) 3.392(5) .
C(13) F(12) 3.168(4) .
C(13) N(4) 2.395(4) .
C(13) N(6) 3.597(4) .
C(13) C(1) 2.440(5) .
C(13) C(2) 2.998(5) .
C(13) C(3) 3.316(5) .
C(13) C(7) 2.471(6) .
C(13) C(8) 3.311(5) .
C(13) C(15) 2.526(5) .
C(14) Ru(1) 2.910(3) .
C(14) F(4) 3.509(5) .
C(14) N(1) 2.458(5) .
C(14) N(3) 3.316(5) .
C(14) C(7) 3.108(6) .
C(14) C(8) 3.281(6) .
C(14) C(16) 2.387(5) .
C(14) C(17) 2.724(6) .
C(14) C(18) 2.315(5) .
C(15) F(4) 3.149(6) .
C(15) F(12) 3.598(5) .
C(15) N(4) 2.398(4) .
C(15) C(13) 2.526(5) .
C(15) C(17) 2.391(5) .
C(15) C(18) 2.730(4) .
C(16) F(8) 3.205(4) 1_545
C(16) N(4) 2.783(4) .
C(16) C(14) 2.387(5) .
C(16) C(18) 2.382(4) .
C(16) C(27) 3.580(7) 2_546
C(17) F(8) 3.374(4) 1_545
C(17) F(10) 3.298(6) 2_546
C(17) N(4) 2.394(5) .
C(17) C(14) 2.724(6) .
C(17) C(15) 2.391(5) .
C(18) Ru(1) 3.072(4) .
C(18) F(9) 3.162(6) 2_546
C(18) F(10) 3.317(6) 2_546
C(18) N(3) 3.315(6) .
C(18) N(7) 3.226(4) .
C(18) C(14) 2.315(5) .
C(18) C(15) 2.730(4) .
C(18) C(16) 2.382(4) .
C(19) Ru(1) 3.044(4) .
C(19) F(6) 3.263(5) 4_555
C(19) O(1) 3.288(5) 3_567
C(19) N(3) 3.233(4) .
C(19) C(21) 2.380(5) .
C(19) C(22) 2.724(5) .
C(19) C(23) 2.325(5) .
C(20) F(2) 3.322(6) 3_567
C(20) F(3) 3.557(7) 3_567
C(20) F(6) 3.568(5) 4_555
C(20) N(5) 2.382(5) .
C(20) C(22) 2.383(6) .
C(20) C(23) 2.732(6) .
C(21) F(1) 3.302(5) 4_565
C(21) F(2) 3.229(7) 3_567
C(21) F(3) 3.563(5) 4_565
C(21) N(5) 2.772(5) .
C(21) C(4) 3.490(5) 4_565
C(21) C(5) 3.268(5) 4_565
C(21) C(19) 2.380(5) .
C(21) C(23) 2.394(6) .
C(22) F(1) 3.181(5) 4_565
C(22) F(5) 3.494(5) 4_565
C(22) N(5) 2.390(4) .
C(22) C(11) 3.594(5) 1_565
C(22) C(19) 2.724(5) .
C(22) C(20) 2.383(6) .
C(22) C(24) 2.526(6) .
C(22) C(25) 3.008(7) .
C(23) Ru(1) 2.905(3) .
C(23) N(6) 2.392(5) .
C(23) N(7) 3.304(4) .
C(23) C(19) 2.325(5) .
C(23) C(20) 2.732(6) .
C(23) C(21) 2.394(6) .
C(23) C(25) 2.521(6) .
C(24) Ru(1) 2.915(3) .
C(24) N(5) 2.389(5) .
C(24) N(7) 3.241(4) .
C(24) C(22) 2.526(6) .
C(24) C(26) 2.390(7) .
C(24) C(27) 2.725(7) .
C(24) C(28) 2.330(6) .
C(25) F(11) 3.237(5) 4_565
C(25) N(6) 2.403(4) .
C(25) C(22) 3.008(7) .
C(25) C(23) 2.521(6) .
C(25) C(27) 2.384(7) .
C(25) C(28) 2.743(5) .
C(26) F(10) 3.181(7) 2_556
C(26) F(11) 3.499(6) 2_556
C(26) F(11) 3.233(5) 4_565
C(26) N(6) 2.776(5) .
C(26) C(24) 2.390(7) .
C(26) C(28) 2.389(5) .
C(27) F(10) 3.213(6) 2_556
C(27) N(6) 2.385(6) .
C(27) C(16) 3.580(7) 2_556
C(27) C(24) 2.725(7) .
C(27) C(25) 2.384(7) .
C(28) Ru(1) 3.071(4) .
C(28) F(9) 3.595(6) 2_546
C(28) N(4) 3.441(5) .
C(28) N(7) 3.561(5) .
C(28) C(24) 2.330(6) .
C(28) C(25) 2.743(5) .
C(28) C(26) 2.389(5) .
C(29) Ru(1) 3.153(3) .
C(29) F(5) 3.463(6) 4_555
C(29) F(6) 3.192(6) 4_555
C(29) F(9) 3.337(6) 2_546
C(29) N(6) 3.491(4) .
C(30) F(5) 3.303(7) 4_555
C(30) F(7) 3.556(6) 4_565
C(30) F(11) 3.288(7) 2_546
C(30) N(7) 2.602(4) .
Ru(1) H(12) 3.118 .
Ru(1) H(18) 3.162 .
Ru(1) H(19) 3.119 .
Ru(1) H(28) 3.159 .
Ru(1) H(1A) 3.082 .
Ru(1) H(1B) 3.141 .
Ru(1) H(7A) 3.431 .
Ru(1) H(13B) 3.206 .
P(1) H(4) 3.541 1_545
P(1) H(6) 3.358 2_446
P(1) H(15) 3.571 .
P(1) H(20) 3.530 3_567
P(1) H(22) 3.380 4_464
P(1) H(7B) 3.462 .
P(1) H(13A) 3.492 .
P(2) H(3) 3.445 .
P(2) H(16) 3.364 1_565
P(2) H(26) 3.446 2_546
P(2) H(13B) 3.408 .
F(1) H(5) 3.143 2_446
F(1) H(6) 2.271 2_446
F(1) H(11) 3.115 4_454
F(1) H(12) 2.643 4_454
F(1) H(21) 2.898 4_464
F(1) H(22) 2.672 4_464
F(2) H(4) 3.454 1_545
F(2) H(5) 2.689 1_545
F(2) H(5) 3.005 2_446
F(2) H(6) 2.813 2_446
F(2) H(20) 2.751 3_567
F(2) H(21) 2.562 3_567
F(3) H(5) 3.445 2_446
F(3) H(20) 2.638 3_567
F(3) H(21) 2.856 4_464
F(3) H(22) 3.114 4_464
F(3) H(7B) 2.738 .
F(3) H(13A) 2.942 .
F(4) H(4) 2.797 1_545
F(4) H(5) 3.465 1_545
F(4) H(9) 3.155 .
F(4) H(15) 2.681 .
F(4) H(20) 3.594 3_567
F(4) H(7B) 2.455 .
F(4) H(13A) 2.761 .
F(5) H(12) 3.348 4_454
F(5) H(15) 2.802 .
F(5) H(22) 2.577 4_464
F(5) H(25) 3.054 4_464
F(5) H(13A) 2.983 .
F(6) H(4) 2.626 1_545
F(6) H(5) 3.306 1_545
F(6) H(6) 3.498 2_446
F(6) H(12) 3.273 4_454
F(6) H(19) 3.434 4_454
F(7) H(3) 3.206 .
F(7) H(4) 3.429 .
F(7) H(16) 2.749 1_565
F(7) H(25) 3.403 4_464
F(8) H(3) 2.435 .
F(8) H(16) 2.628 1_565
F(8) H(17) 2.969 1_565
F(8) H(28) 3.501 .
F(8) H(13A) 3.526 .
F(8) H(13B) 2.486 .
F(9) H(16) 2.939 1_565
F(9) H(18) 2.695 2_556
F(9) H(28) 3.238 2_556
F(10) H(15) 3.491 .
F(10) H(17) 2.837 2_556
F(10) H(18) 2.864 2_556
F(10) H(26) 2.613 2_546
F(10) H(27) 2.661 2_546
F(10) H(13B) 3.175 .
F(11) H(25) 2.957 4_464
F(11) H(26) 2.561 2_546
F(11) H(26) 2.948 4_464
F(12) H(3) 3.014 .
F(12) H(15) 3.040 .
F(12) H(22) 3.438 4_464
F(12) H(25) 3.022 4_464
F(12) H(13A) 2.732 .
F(12) H(13B) 2.810 .
O(1) H(6) 2.482 .
O(1) H(10) 2.476 1_565
O(1) H(19) 2.445 3_567
O(1) H(20) 3.383 3_567
O(1) H(1B) 2.370 .
O(1) H(7A) 2.204 .
O(1) H(7A) 3.143 3_567
O(1) H(7B) 3.198 .
N(1) H(3) 3.477 .
N(1) H(1A) 2.038 .
N(1) H(1B) 2.038 .
N(1) H(7A) 2.049 .
N(1) H(7B) 2.049 .
N(1) H(13A) 2.054 .
N(1) H(13B) 2.054 .
N(2) H(3) 3.236 .
N(2) H(5) 3.229 .
N(2) H(6) 2.009 .
N(2) H(10) 2.438 1_565
N(2) H(19) 3.216 3_567
N(2) H(20) 3.569 3_567
N(2) H(1A) 3.194 .
N(2) H(1B) 2.516 .
N(2) H(7A) 2.779 .
N(2) H(7B) 3.213 .
N(3) H(9) 3.239 .
N(3) H(11) 3.236 .
N(3) H(12) 1.997 .
N(3) H(18) 3.451 .
N(3) H(19) 2.696 .
N(3) H(7A) 2.903 .
N(3) H(7B) 3.172 .
N(4) H(15) 3.249 .
N(4) H(17) 3.243 .
N(4) H(18) 1.990 .
N(4) H(28) 2.924 .
N(4) H(13A) 3.199 .
N(4) H(13B) 2.784 .
N(5) H(11) 3.444 1_565
N(5) H(19) 1.989 .
N(5) H(20) 3.232 .
N(5) H(22) 3.242 .
N(5) H(1A) 3.233 .
N(5) H(1B) 2.651 .
N(5) H(7A) 3.566 .
N(6) H(25) 3.257 .
N(6) H(27) 3.235 .
N(6) H(28) 1.992 .
N(6) H(1A) 2.705 .
N(6) H(1B) 3.496 .
N(6) H(13B) 3.268 .
N(7) H(12) 2.644 .
N(7) H(18) 2.705 .
C(1) H(3) 2.717 .
C(1) H(10) 3.109 1_565
C(1) H(11) 3.327 1_565
C(1) H(7A) 2.425 .
C(1) H(7B) 2.902 .
C(1) H(13A) 2.777 .
C(1) H(13B) 2.496 .
C(2) H(3) 2.032 .
C(2) H(4) 3.264 .
C(2) H(6) 3.224 .
C(2) H(10) 2.779 1_565
C(2) H(1A) 2.044 .
C(2) H(1B) 2.044 .
C(2) H(7A) 2.889 .
C(2) H(7B) 3.045 .
C(2) H(13A) 2.833 .
C(2) H(13B) 3.023 .
C(3) H(4) 2.029 .
C(3) H(5) 3.235 .
C(3) H(10) 3.574 1_565
C(3) H(1A) 2.634 .
C(3) H(1B) 3.263 .
C(3) H(13A) 3.006 .
C(3) H(13B) 3.035 .
C(4) H(3) 2.017 .
C(4) H(5) 2.037 .
C(4) H(6) 3.241 .
C(4) H(9) 3.553 1_565
C(4) H(21) 3.365 4_464
C(5) H(3) 3.235 .
C(5) H(4) 2.044 .
C(5) H(6) 2.010 .
C(5) H(9) 3.274 1_565
C(5) H(21) 2.924 4_464
C(6) H(4) 3.245 .
C(6) H(5) 2.015 .
C(6) H(9) 3.330 1_565
C(6) H(10) 3.019 1_565
C(6) H(19) 3.322 3_567
C(6) H(21) 3.523 4_464
C(7) H(9) 2.704 .
C(7) H(19) 3.314 .
C(7) H(1A) 3.299 .
C(7) H(1B) 2.626 .
C(7) H(13A) 2.551 .
C(7) H(13B) 3.303 .
C(8) H(9) 2.033 .
C(8) H(10) 3.255 .
C(8) H(12) 3.192 .
C(8) H(19) 3.090 .
C(8) H(7A) 2.042 .
C(8) H(7B) 2.042 .
C(8) H(13A) 3.548 .
C(9) H(10) 2.040 .
C(9) H(10) 3.064 3_557
C(9) H(11) 3.238 .
C(9) H(7A) 2.879 .
C(9) H(7B) 2.667 .
C(10) H(9) 2.036 .
C(10) H(10) 2.744 3_557
C(10) H(11) 2.026 .
C(10) H(12) 3.241 .
C(10) H(1A) 3.418 1_545
C(10) H(1B) 3.041 1_545
C(11) H(6) 3.336 3_567
C(11) H(9) 3.238 .
C(11) H(10) 2.031 .
C(11) H(10) 3.535 3_557
C(11) H(12) 2.027 .
C(11) H(1A) 3.277 1_545
C(11) H(1B) 3.060 1_545
C(12) H(6) 3.399 3_567
C(12) H(10) 3.251 .
C(12) H(11) 2.034 .
C(12) H(18) 3.494 .
C(12) H(19) 3.210 .
C(13) H(3) 3.055 .
C(13) H(15) 2.712 .
C(13) H(28) 3.371 .
C(13) H(1A) 2.633 .
C(13) H(1B) 3.290 .
C(13) H(7A) 3.247 .
C(13) H(7B) 2.464 .
C(14) H(15) 2.034 .
C(14) H(16) 3.251 .
C(14) H(18) 3.173 .
C(14) H(28) 3.332 .
C(14) H(7B) 3.129 .
C(14) H(13A) 2.052 .
C(14) H(13B) 2.052 .
C(15) H(16) 2.050 .
C(15) H(17) 3.255 .
C(15) H(27) 3.092 2_546
C(15) H(13A) 2.616 .
C(15) H(13B) 3.018 .
C(16) H(3) 3.591 1_545
C(16) H(15) 2.050 .
C(16) H(17) 2.033 .
C(16) H(18) 3.234 .
C(16) H(27) 2.831 2_546
C(16) H(28) 3.542 2_546
C(17) H(15) 3.255 .
C(17) H(16) 2.036 .
C(17) H(18) 2.016 .
C(17) H(27) 3.440 2_546
C(17) H(28) 3.551 2_546
C(18) H(16) 3.246 .
C(18) H(17) 2.032 .
C(19) H(6) 3.488 3_567
C(19) H(20) 2.025 .
C(19) H(21) 3.242 .
C(19) H(1B) 2.970 .
C(19) H(7A) 3.382 .
C(20) H(5) 3.064 4_565
C(20) H(11) 3.488 1_565
C(20) H(19) 2.011 .
C(20) H(21) 2.040 .
C(20) H(22) 3.246 .
C(21) H(4) 3.338 4_565
C(21) H(5) 2.946 4_565
C(21) H(11) 3.026 1_565
C(21) H(19) 3.233 .
C(21) H(20) 2.037 .
C(21) H(22) 2.036 .
C(22) H(4) 3.353 4_565
C(22) H(11) 2.730 1_565
C(22) H(20) 3.246 .
C(22) H(21) 2.040 .
C(22) H(25) 2.734 .
C(23) H(11) 2.939 1_565
C(23) H(19) 3.181 .
C(23) H(21) 3.257 .
C(23) H(22) 2.039 .
C(23) H(25) 2.716 .
C(23) H(1A) 3.380 .
C(23) H(1B) 3.171 .
C(24) H(11) 3.516 1_565
C(24) H(22) 2.719 .
C(24) H(25) 2.041 .
C(24) H(26) 3.254 .
C(24) H(28) 3.189 .
C(24) H(1A) 3.131 .
C(25) H(12) 3.500 1_565
C(25) H(22) 2.730 .
C(25) H(26) 2.045 .
C(25) H(27) 3.246 .
C(26) H(17) 3.544 1_565
C(26) H(18) 3.184 1_565
C(26) H(25) 2.047 .
C(26) H(27) 2.022 .
C(26) H(28) 3.240 .
C(27) H(16) 3.372 2_556
C(27) H(17) 3.070 1_565
C(27) H(25) 3.246 .
C(27) H(26) 2.026 .
C(27) H(28) 2.028 .
C(28) H(26) 3.250 .
C(28) H(27) 2.035 .
C(28) H(1A) 3.263 .
C(28) H(13B) 3.191 .
C(29) H(12) 3.151 .
C(29) H(18) 3.134 .
C(30) H(15) 3.053 4_555
C(30) H(16) 3.520 4_555
H(3) P(2) 3.445 .
H(3) F(7) 3.206 .
H(3) F(8) 2.435 .
H(3) F(12) 3.014 .
H(3) N(1) 3.477 .
H(3) N(2) 3.236 .
H(3) C(1) 2.717 .
H(3) C(2) 2.032 .
H(3) C(4) 2.017 .
H(3) C(5) 3.235 .
H(3) C(13) 3.055 .
H(3) C(16) 3.591 1_565
H(3) H(4) 2.325 .
H(3) H(16) 3.406 1_565
H(3) H(1A) 2.509 .
H(3) H(1B) 3.563 .
H(3) H(13A) 2.889 .
H(3) H(13B) 2.522 .
H(4) P(1) 3.541 1_565
H(4) F(2) 3.454 1_565
H(4) F(4) 2.797 1_565
H(4) F(6) 2.626 1_565
H(4) F(7) 3.429 .
H(4) C(2) 3.264 .
H(4) C(3) 2.029 .
H(4) C(5) 2.044 .
H(4) C(6) 3.245 .
H(4) C(21) 3.338 4_464
H(4) C(22) 3.353 4_464
H(4) H(3) 2.325 .
H(4) H(5) 2.348 .
H(4) H(21) 3.476 4_464
H(4) H(22) 3.477 4_464
H(5) F(1) 3.143 2_456
H(5) F(2) 2.689 1_565
H(5) F(2) 3.005 2_456
H(5) F(3) 3.445 2_456
H(5) F(4) 3.465 1_565
H(5) F(6) 3.306 1_565
H(5) N(2) 3.229 .
H(5) C(3) 3.235 .
H(5) C(4) 2.037 .
H(5) C(6) 2.015 .
H(5) C(20) 3.064 4_464
H(5) C(21) 2.946 4_464
H(5) H(4) 2.348 .
H(5) H(6) 2.307 .
H(5) H(9) 3.561 1_565
H(5) H(20) 2.958 4_464
H(5) H(21) 3.235 3_577
H(5) H(21) 2.736 4_464
H(6) P(1) 3.358 2_456
H(6) F(1) 2.271 2_456
H(6) F(2) 2.813 2_456
H(6) F(6) 3.498 2_456
H(6) O(1) 2.482 .
H(6) N(2) 2.009 .
H(6) C(2) 3.224 .
H(6) C(4) 3.241 .
H(6) C(5) 2.010 .
H(6) C(11) 3.336 3_567
H(6) C(12) 3.399 3_567
H(6) C(19) 3.488 3_567
H(6) H(5) 2.307 .
H(6) H(10) 3.379 1_565
H(6) H(11) 3.434 3_567
H(6) H(12) 3.560 3_567
H(6) H(19) 2.804 3_567
H(6) H(20) 3.535 3_567
H(9) F(4) 3.155 .
H(9) N(3) 3.239 .
H(9) C(4) 3.553 1_545
H(9) C(5) 3.274 1_545
H(9) C(6) 3.330 1_545
H(9) C(7) 2.704 .
H(9) C(8) 2.033 .
H(9) C(10) 2.036 .
H(9) C(11) 3.238 .
H(9) H(5) 3.561 1_545
H(9) H(10) 2.347 .
H(9) H(10) 3.102 3_557
H(9) H(11) 3.555 3_557
H(9) H(20) 3.372 3_567
H(9) H(7A) 2.983 .
H(9) H(7B) 2.533 .
H(10) O(1) 2.476 1_545
H(10) N(2) 2.438 1_545
H(10) C(1) 3.109 1_545
H(10) C(2) 2.779 1_545
H(10) C(3) 3.574 1_545
H(10) C(6) 3.019 1_545
H(10) C(8) 3.255 .
H(10) C(9) 2.040 .
H(10) C(9) 3.064 3_557
H(10) C(10) 2.744 3_557
H(10) C(11) 2.031 .
H(10) C(11) 3.535 3_557
H(10) C(12) 3.251 .
H(10) H(6) 3.379 1_545
H(10) H(9) 2.347 .
H(10) H(9) 3.102 3_557
H(10) H(10) 2.528 3_557
H(10) H(11) 2.336 .
H(10) H(1A) 3.365 1_545
H(10) H(1B) 2.623 1_545
H(11) F(1) 3.115 4_555
H(11) N(3) 3.236 .
H(11) N(5) 3.444 1_545
H(11) C(1) 3.327 1_545
H(11) C(9) 3.238 .
H(11) C(10) 2.026 .
H(11) C(12) 2.034 .
H(11) C(20) 3.488 1_545
H(11) C(21) 3.026 1_545
H(11) C(22) 2.730 1_545
H(11) C(23) 2.939 1_545
H(11) C(24) 3.516 1_545
H(11) H(6) 3.434 3_567
H(11) H(9) 3.555 3_557
H(11) H(10) 2.336 .
H(11) H(12) 2.326 .
H(11) H(21) 3.430 1_545
H(11) H(22) 3.000 1_545
H(11) H(1A) 3.133 1_545
H(11) H(1B) 2.666 1_545
H(12) Ru(1) 3.118 .
H(12) F(1) 2.643 4_555
H(12) F(5) 3.348 4_555
H(12) F(6) 3.273 4_555
H(12) N(3) 1.997 .
H(12) N(7) 2.644 .
H(12) C(8) 3.192 .
H(12) C(10) 3.241 .
H(12) C(11) 2.027 .
H(12) C(25) 3.500 1_545
H(12) C(29) 3.151 .
H(12) H(6) 3.560 3_567
H(12) H(11) 2.326 .
H(12) H(18) 3.253 .
H(12) H(19) 3.481 .
H(12) H(22) 3.243 1_545
H(12) H(25) 3.167 1_545
H(15) P(1) 3.571 .
H(15) F(4) 2.681 .
H(15) F(5) 2.802 .
H(15) F(10) 3.491 .
H(15) F(12) 3.040 .
H(15) N(4) 3.249 .
H(15) C(13) 2.712 .
H(15) C(14) 2.034 .
H(15) C(16) 2.050 .
H(15) C(17) 3.255 .
H(15) C(30) 3.053 4_454
H(15) H(16) 2.364 .
H(15) H(27) 3.244 2_546
H(15) H(13A) 2.458 .
H(15) H(13B) 3.171 .
H(16) P(2) 3.364 1_545
H(16) F(7) 2.749 1_545
H(16) F(8) 2.628 1_545
H(16) F(9) 2.939 1_545
H(16) C(14) 3.251 .
H(16) C(15) 2.050 .
H(16) C(17) 2.036 .
H(16) C(18) 3.246 .
H(16) C(27) 3.372 2_546
H(16) C(30) 3.520 4_454
H(16) H(3) 3.406 1_545
H(16) H(15) 2.364 .
H(16) H(17) 2.344 .
H(16) H(27) 2.810 2_546
H(16) H(28) 3.263 2_546
H(17) F(8) 2.969 1_545
H(17) F(10) 2.837 2_546
H(17) N(4) 3.243 .
H(17) C(15) 3.255 .
H(17) C(16) 2.033 .
H(17) C(18) 2.032 .
H(17) C(26) 3.544 1_545
H(17) C(27) 3.070 1_545
H(17) H(16) 2.344 .
H(17) H(18) 2.316 .
H(17) H(27) 2.828 1_545
H(17) H(28) 3.269 2_546
H(18) Ru(1) 3.162 .
H(18) F(9) 2.695 2_546
H(18) F(10) 2.864 2_546
H(18) N(3) 3.451 .
H(18) N(4) 1.990 .
H(18) N(7) 2.705 .
H(18) C(12) 3.494 .
H(18) C(14) 3.173 .
H(18) C(16) 3.234 .
H(18) C(17) 2.016 .
H(18) C(26) 3.184 1_545
H(18) C(29) 3.134 .
H(18) H(12) 3.253 .
H(18) H(17) 2.316 .
H(18) H(26) 2.979 1_545
H(19) Ru(1) 3.119 .
H(19) F(6) 3.434 4_555
H(19) O(1) 2.445 3_567
H(19) N(2) 3.216 3_567
H(19) N(3) 2.696 .
H(19) N(5) 1.989 .
H(19) C(6) 3.322 3_567
H(19) C(7) 3.314 .
H(19) C(8) 3.090 .
H(19) C(12) 3.210 .
H(19) C(20) 2.011 .
H(19) C(21) 3.233 .
H(19) C(23) 3.181 .
H(19) H(6) 2.804 3_567
H(19) H(12) 3.481 .
H(19) H(20) 2.310 .
H(19) H(1B) 3.191 .
H(19) H(7A) 2.919 .
H(19) H(7A) 3.499 3_567
H(20) P(1) 3.530 3_567
H(20) F(2) 2.751 3_567
H(20) F(3) 2.638 3_567
H(20) F(4) 3.594 3_567
H(20) O(1) 3.383 3_567
H(20) N(2) 3.569 3_567
H(20) N(5) 3.232 .
H(20) C(19) 2.025 .
H(20) C(21) 2.037 .
H(20) C(22) 3.246 .
H(20) H(5) 2.958 4_565
H(20) H(6) 3.535 3_567
H(20) H(9) 3.372 3_567
H(20) H(19) 2.310 .
H(20) H(21) 2.348 .
H(20) H(7A) 3.366 3_567
H(20) H(7B) 3.008 3_567
H(21) F(1) 2.898 4_565
H(21) F(2) 2.562 3_567
H(21) F(3) 2.856 4_565
H(21) C(4) 3.365 4_565
H(21) C(5) 2.924 4_565
H(21) C(6) 3.523 4_565
H(21) C(19) 3.242 .
H(21) C(20) 2.040 .
H(21) C(22) 2.040 .
H(21) C(23) 3.257 .
H(21) H(4) 3.476 4_565
H(21) H(5) 3.235 3_577
H(21) H(5) 2.736 4_565
H(21) H(11) 3.430 1_565
H(21) H(20) 2.348 .
H(21) H(22) 2.348 .
H(22) P(1) 3.380 4_565
H(22) F(1) 2.672 4_565
H(22) F(3) 3.114 4_565
H(22) F(5) 2.577 4_565
H(22) F(12) 3.438 4_565
H(22) N(5) 3.242 .
H(22) C(20) 3.246 .
H(22) C(21) 2.036 .
H(22) C(23) 2.039 .
H(22) C(24) 2.719 .
H(22) C(25) 2.730 .
H(22) H(4) 3.477 4_565
H(22) H(11) 3.000 1_565
H(22) H(12) 3.243 1_565
H(22) H(21) 2.348 .
H(22) H(25) 2.182 .
H(25) F(5) 3.054 4_565
H(25) F(7) 3.403 4_565
H(25) F(11) 2.957 4_565
H(25) F(12) 3.022 4_565
H(25) N(6) 3.257 .
H(25) C(22) 2.734 .
H(25) C(23) 2.716 .
H(25) C(24) 2.041 .
H(25) C(26) 2.047 .
H(25) C(27) 3.246 .
H(25) H(12) 3.167 1_565
H(25) H(22) 2.182 .
H(25) H(26) 2.358 .
H(26) P(2) 3.446 2_556
H(26) F(10) 2.613 2_556
H(26) F(11) 2.561 2_556
H(26) F(11) 2.948 4_565
H(26) C(24) 3.254 .
H(26) C(25) 2.045 .
H(26) C(27) 2.026 .
H(26) C(28) 3.250 .
H(26) H(18) 2.979 1_565
H(26) H(25) 2.358 .
H(26) H(27) 2.329 .
H(27) F(10) 2.661 2_556
H(27) N(6) 3.235 .
H(27) C(15) 3.092 2_556
H(27) C(16) 2.831 2_556
H(27) C(17) 3.440 2_556
H(27) C(25) 3.246 .
H(27) C(26) 2.022 .
H(27) C(28) 2.035 .
H(27) H(15) 3.244 2_556
H(27) H(16) 2.810 2_556
H(27) H(17) 2.828 1_565
H(27) H(26) 2.329 .
H(27) H(28) 2.326 .
H(28) Ru(1) 3.159 .
H(28) F(8) 3.501 .
H(28) F(9) 3.238 2_546
H(28) N(4) 2.924 .
H(28) N(6) 1.992 .
H(28) C(13) 3.371 .
H(28) C(14) 3.332 .
H(28) C(16) 3.542 2_556
H(28) C(17) 3.551 2_556
H(28) C(24) 3.189 .
H(28) C(26) 3.240 .
H(28) C(27) 2.028 .
H(28) H(16) 3.263 2_556
H(28) H(17) 3.269 2_556
H(28) H(27) 2.326 .
H(28) H(1A) 3.524 .
H(28) H(13B) 2.774 .
H(1A) Ru(1) 3.082 .
H(1A) N(1) 2.038 .
H(1A) N(2) 3.194 .
H(1A) N(5) 3.233 .
H(1A) N(6) 2.705 .
H(1A) C(2) 2.044 .
H(1A) C(3) 2.634 .
H(1A) C(7) 3.299 .
H(1A) C(10) 3.418 1_565
H(1A) C(11) 3.277 1_565
H(1A) C(13) 2.633 .
H(1A) C(23) 3.380 .
H(1A) C(24) 3.131 .
H(1A) C(28) 3.263 .
H(1A) H(3) 2.509 .
H(1A) H(10) 3.365 1_565
H(1A) H(11) 3.133 1_565
H(1A) H(28) 3.524 .
H(1A) H(1B) 1.595 .
H(1A) H(7A) 3.372 .
H(1A) H(13A) 3.139 .
H(1A) H(13B) 2.320 .
H(1B) Ru(1) 3.141 .
H(1B) O(1) 2.370 .
H(1B) N(1) 2.038 .
H(1B) N(2) 2.516 .
H(1B) N(5) 2.651 .
H(1B) N(6) 3.496 .
H(1B) C(2) 2.044 .
H(1B) C(3) 3.263 .
H(1B) C(7) 2.626 .
H(1B) C(10) 3.041 1_565
H(1B) C(11) 3.060 1_565
H(1B) C(13) 3.290 .
H(1B) C(19) 2.970 .
H(1B) C(23) 3.171 .
H(1B) H(3) 3.563 .
H(1B) H(10) 2.623 1_565
H(1B) H(11) 2.666 1_565
H(1B) H(19) 3.191 .
H(1B) H(1A) 1.595 .
H(1B) H(7A) 2.268 .
H(1B) H(7B) 3.262 .
H(1B) H(13B) 3.427 .
H(7A) Ru(1) 3.431 .
H(7A) O(1) 2.204 .
H(7A) O(1) 3.143 3_567
H(7A) N(1) 2.049 .
H(7A) N(2) 2.779 .
H(7A) N(3) 2.903 .
H(7A) N(5) 3.566 .
H(7A) C(1) 2.425 .
H(7A) C(2) 2.889 .
H(7A) C(8) 2.042 .
H(7A) C(9) 2.879 .
H(7A) C(13) 3.247 .
H(7A) C(19) 3.382 .
H(7A) H(9) 2.983 .
H(7A) H(19) 2.919 .
H(7A) H(19) 3.499 3_567
H(7A) H(20) 3.366 3_567
H(7A) H(1A) 3.372 .
H(7A) H(1B) 2.268 .
H(7A) H(7A) 3.553 3_567
H(7A) H(7B) 1.600 .
H(7A) H(13A) 3.283 .
H(7B) P(1) 3.462 .
H(7B) F(3) 2.738 .
H(7B) F(4) 2.455 .
H(7B) O(1) 3.198 .
H(7B) N(1) 2.049 .
H(7B) N(2) 3.213 .
H(7B) N(3) 3.172 .
H(7B) C(1) 2.902 .
H(7B) C(2) 3.045 .
H(7B) C(8) 2.042 .
H(7B) C(9) 2.667 .
H(7B) C(13) 2.464 .
H(7B) C(14) 3.129 .
H(7B) H(9) 2.533 .
H(7B) H(20) 3.008 3_567
H(7B) H(1B) 3.262 .
H(7B) H(7A) 1.600 .
H(7B) H(13A) 2.161 .
H(7B) H(13B) 3.351 .
H(13A) P(1) 3.492 .
H(13A) F(3) 2.942 .
H(13A) F(4) 2.761 .
H(13A) F(5) 2.983 .
H(13A) F(8) 3.526 .
H(13A) F(12) 2.732 .
H(13A) N(1) 2.054 .
H(13A) N(4) 3.199 .
H(13A) C(1) 2.777 .
H(13A) C(2) 2.833 .
H(13A) C(3) 3.006 .
H(13A) C(7) 2.551 .
H(13A) C(8) 3.548 .
H(13A) C(14) 2.052 .
H(13A) C(15) 2.616 .
H(13A) H(3) 2.889 .
H(13A) H(15) 2.458 .
H(13A) H(1A) 3.139 .
H(13A) H(7A) 3.283 .
H(13A) H(7B) 2.161 .
H(13A) H(13B) 1.603 .
H(13B) Ru(1) 3.206 .
H(13B) P(2) 3.408 .
H(13B) F(8) 2.486 .
H(13B) F(10) 3.175 .
H(13B) F(12) 2.810 .
H(13B) N(1) 2.054 .
H(13B) N(4) 2.784 .
H(13B) N(6) 3.268 .
H(13B) C(1) 2.496 .
H(13B) C(2) 3.023 .
H(13B) C(3) 3.035 .
H(13B) C(7) 3.303 .
H(13B) C(14) 2.052 .
H(13B) C(15) 3.018 .
H(13B) C(28) 3.191 .
H(13B) H(3) 2.522 .
H(13B) H(15) 3.171 .
H(13B) H(28) 2.774 .
H(13B) H(1A) 2.320 .
H(13B) H(1B) 3.427 .
H(13B) H(7B) 3.351 .
H(13B) H(13A) 1.603 .

loop_
_geom_torsion_atom_site_label_1
_geom_torsion_atom_site_label_2
_geom_torsion_atom_site_label_3
_geom_torsion_atom_site_label_4
_geom_torsion
N(1) Ru(1) N(3) C(8) 1.0(2)
N(1) Ru(1) N(3) C(12) 176.1(3)
N(3) Ru(1) N(1) C(1) 133.5(2)
N(3) Ru(1) N(1) C(7) 11.8(2)
N(3) Ru(1) N(1) C(13) -107.4(2)
N(1) Ru(1) N(4) C(14) 4.5(2)
N(1) Ru(1) N(4) C(18) -159.2(3)
N(4) Ru(1) N(1) C(1) -143.1(2)
N(4) Ru(1) N(1) C(7) 95.2(2)
N(4) Ru(1) N(1) C(13) -24.0(2)
N(1) Ru(1) N(5) C(19) 74.4(2)
N(1) Ru(1) N(5) C(23) -107.3(2)
N(5) Ru(1) N(1) C(1) 37.4(2)
N(5) Ru(1) N(1) C(7) -84.4(2)
N(5) Ru(1) N(1) C(13) 156.4(2)
N(1) Ru(1) N(6) C(24) 105.5(2)
N(1) Ru(1) N(6) C(28) -81.9(3)
N(6) Ru(1) N(1) C(1) -42.1(2)
N(6) Ru(1) N(1) C(7) -163.8(2)
N(6) Ru(1) N(1) C(13) 77.0(2)
N(1) Ru(1) N(7) C(29) 127(2)
N(7) Ru(1) N(1) C(1) -162.0(17)
N(7) Ru(1) N(1) C(7) 76.3(19)
N(7) Ru(1) N(1) C(13) -42.9(19)
N(3) Ru(1) N(4) C(14) 87.5(2)
N(3) Ru(1) N(4) C(18) -76.2(3)
N(4) Ru(1) N(3) C(8) -80.8(2)
N(4) Ru(1) N(3) C(12) 94.3(3)
N(3) Ru(1) N(5) C(19) -8.1(2)
N(3) Ru(1) N(5) C(23) 170.2(2)
N(5) Ru(1) N(3) C(8) 95.7(2)
N(5) Ru(1) N(3) C(12) -89.1(3)
N(3) Ru(1) N(6) C(24) 15.6(15)
N(3) Ru(1) N(6) C(28) -171.8(12)
N(6) Ru(1) N(3) C(8) 91.5(13)
N(6) Ru(1) N(3) C(12) -93.4(14)
N(3) Ru(1) N(7) C(29) -169(2)
N(7) Ru(1) N(3) C(8) -175.1(2)
N(7) Ru(1) N(3) C(12) 0.1(2)
N(4) Ru(1) N(5) C(19) 68(2)
N(4) Ru(1) N(5) C(23) -114(2)
N(5) Ru(1) N(4) C(14) 11(2)
N(5) Ru(1) N(4) C(18) -152.3(18)
N(4) Ru(1) N(6) C(24) -172.2(2)
N(4) Ru(1) N(6) C(28) 0.4(3)
N(6) Ru(1) N(4) C(14) -91.9(2)
N(6) Ru(1) N(4) C(18) 104.4(3)
N(4) Ru(1) N(7) C(29) 108(2)
N(7) Ru(1) N(4) C(14) -176.9(2)
N(7) Ru(1) N(4) C(18) 19.4(3)
N(5) Ru(1) N(6) C(24) 11.3(2)
N(5) Ru(1) N(6) C(28) -176.1(3)
N(6) Ru(1) N(5) C(19) 171.6(2)
N(6) Ru(1) N(5) C(23) -10.1(2)
N(5) Ru(1) N(7) C(29) -72(2)
N(7) Ru(1) N(5) C(19) -104.2(2)
N(7) Ru(1) N(5) C(23) 74.1(2)
N(6) Ru(1) N(7) C(29) 7(2)
N(7) Ru(1) N(6) C(24) -78.3(2)
N(7) Ru(1) N(6) C(28) 94.3(3)
Ru(1) N(1) C(1) C(2) 176.6(2)
Ru(1) N(1) C(7) C(8) -22.2(3)
Ru(1) N(1) C(13) C(14) 39.4(3)
C(1) N(1) C(7) C(8) -145.8(2)
C(7) N(1) C(1) C(2) -62.2(4)
C(1) N(1) C(13) C(14) 161.0(3)
C(13) N(1) C(1) C(2) 59.4(4)
C(7) N(1) C(13) C(14) -78.3(3)
C(13) N(1) C(7) C(8) 93.8(3)
O(1) N(2) C(2) C(1) -2.7(4)
O(1) N(2) C(2) C(3) -176.1(2)
O(1) N(2) C(6) C(5) 175.0(3)
C(2) N(2) C(6) C(5) -1.0(5)
C(6) N(2) C(2) C(1) 173.1(2)
C(6) N(2) C(2) C(3) -0.3(4)
Ru(1) N(3) C(8) C(7) -14.3(4)
Ru(1) N(3) C(8) C(9) 172.0(3)
Ru(1) N(3) C(12) C(11) -174.5(3)
C(8) N(3) C(12) C(11) 0.5(6)
C(12) N(3) C(8) C(7) 170.2(3)
C(12) N(3) C(8) C(9) -3.4(5)
Ru(1) N(4) C(14) C(13) 17.2(4)
Ru(1) N(4) C(14) C(15) -164.1(3)
Ru(1) N(4) C(18) C(17) 163.1(3)
C(14) N(4) C(18) C(17) -0.1(5)
C(18) N(4) C(14) C(13) -177.6(3)
C(18) N(4) C(14) C(15) 1.0(6)
Ru(1) N(5) C(19) C(20) 179.1(2)
Ru(1) N(5) C(23) C(22) -176.4(2)
Ru(1) N(5) C(23) C(24) 7.5(3)
C(19) N(5) C(23) C(22) 2.0(4)
C(19) N(5) C(23) C(24) -174.0(2)
C(23) N(5) C(19) C(20) 0.8(4)
Ru(1) N(6) C(24) C(23) -10.7(3)
Ru(1) N(6) C(24) C(25) 171.5(2)
Ru(1) N(6) C(28) C(27) -172.9(2)
C(24) N(6) C(28) C(27) -0.6(5)
C(28) N(6) C(24) C(23) 176.1(3)
C(28) N(6) C(24) C(25) -1.7(5)
Ru(1) N(7) C(29) C(30) -177(80)
N(1) C(1) C(2) N(2) 94.0(4)
N(1) C(1) C(2) C(3) -92.9(4)
N(2) C(2) C(3) C(4) 0.6(5)
C(1) C(2) C(3) C(4) -172.4(3)
C(2) C(3) C(4) C(5) 0.3(5)
C(3) C(4) C(5) C(6) -1.5(5)
C(4) C(5) C(6) N(2) 1.9(5)
N(1) C(7) C(8) N(3) 24.8(4)
N(1) C(7) C(8) C(9) -161.6(3)
N(3) C(8) C(9) C(10) 4.0(6)
C(7) C(8) C(9) C(10) -169.3(4)
C(8) C(9) C(10) C(11) -1.5(6)
C(9) C(10) C(11) C(12) -1.3(7)
C(10) C(11) C(12) N(3) 1.8(7)
N(1) C(13) C(14) N(4) -38.9(4)
N(1) C(13) C(14) C(15) 142.4(4)
N(4) C(14) C(15) C(16) -1.0(7)
C(13) C(14) C(15) C(16) 177.5(4)
C(14) C(15) C(16) C(17) 0.1(5)
C(15) C(16) C(17) C(18) 0.7(7)
C(16) C(17) C(18) N(4) -0.8(7)
N(5) C(19) C(20) C(21) -2.4(5)
C(19) C(20) C(21) C(22) 1.1(5)
C(20) C(21) C(22) C(23) 1.7(5)
C(21) C(22) C(23) N(5) -3.3(5)
C(21) C(22) C(23) C(24) 172.4(3)
N(5) C(23) C(24) N(6) 2.2(4)
N(5) C(23) C(24) C(25) 180.0(2)
C(22) C(23) C(24) N(6) -173.8(3)
C(22) C(23) C(24) C(25) 4.0(5)
N(6) C(24) C(25) C(26) 2.0(5)
C(23) C(24) C(25) C(26) -175.6(3)
C(24) C(25) C(26) C(27) 0.0(5)
C(25) C(26) C(27) C(28) -2.3(6)
C(26) C(27) C(28) N(6) 2.6(6)
